data_2208338
loop_
_publ_author_name
'Sundar, T. V.'
'Parthasarathi, V.'
'Bansal, Ranju'
'Ravikumar, K.'
'Sridhar, B.'

_publ_section_title 16-Cyano-13\a-(5-methyl-1,3,4-oxadiazol-2-yl)-13,16-seco-17-norandrost-4-en-3-one
_journal_coeditor_code HG2004
_journal_issue 3
_journal_name_full 'Acta Crystallographica Section E'
_journal_page_first o1019
_journal_page_last o1021
_journal_paper_doi 10.1107/S1600536806004727
_journal_volume 62
_journal_year 2006
_chemical_formula_iupac 'C21 H27 N3 O2'
_chemical_formula_moiety 'C21 H27 N3 O2'
_chemical_formula_sum 'C21 H27 N3 O2'
_chemical_formula_weight 353.46
_chemical_melting_point .453E-305
_chemical_name_systematic
;
16-Cyano-13\a-(5-methyl-1,3,4-oxadiazol-2-yl)-13,16-seco-17-nor-
androst-4-en-3-one
;
_space_group_IT_number 4
_symmetry_cell_setting monoclinic
_symmetry_space_group_name_Hall 'P 2yb'
_symmetry_space_group_name_H-M 'P 1 21 1'
_atom_sites_solution_hydrogens geom
_atom_sites_solution_primary direct
_atom_sites_solution_secondary difmap
_audit_creation_method SHELXL-97
_cell_angle_alpha 90.00
_cell_angle_beta 95.796(3)
_cell_angle_gamma 90.00
_cell_formula_units_Z 2
_cell_length_a 6.0831(11)
_cell_length_b 7.6736(14)
_cell_length_c 20.614(4)
_cell_measurement_reflns_used 3439
_cell_measurement_temperature 273(2)
_cell_measurement_theta_max 25.05
_cell_measurement_theta_min 2.83
_cell_volume 957.3(3)
_computing_cell_refinement 'SAINT (Bruker, 2001)'
_computing_data_collection 'SMART (Bruker, 2001)'
_computing_data_reduction SAINT
_computing_molecular_graphics
;
ORTEP-3 (Farrugia, 1997), PLATON (Spek, 2003) and
Qmol (Gans & Shalloway, 2001)
;
_computing_publication_material 'SHELXL97 and PARST (Nardelli, 1995)'
_computing_structure_refinement 'SHELXL97 (Sheldrick, 1997)'
_computing_structure_solution 'SHELXS97 (Sheldrick, 1997)'
_diffrn_ambient_temperature 273(2)
_diffrn_measured_fraction_theta_full 0.999
_diffrn_measured_fraction_theta_max 0.999
_diffrn_measurement_device 'Bruker SMART APEX CCD area-detector'
_diffrn_measurement_device_type 'Bruker SMART CCD area-detector'
_diffrn_measurement_method \w
_diffrn_radiation_monochromator graphite
_diffrn_radiation_source 'fine-focus sealed tube'
_diffrn_radiation_type MoK\a
_diffrn_radiation_wavelength 0.71073
_diffrn_reflns_av_R_equivalents 0.0387
_diffrn_reflns_av_sigmaI/netI 0.0275
_diffrn_reflns_limit_h_max 7
_diffrn_reflns_limit_h_min -7
_diffrn_reflns_limit_k_max 9
_diffrn_reflns_limit_k_min -9
_diffrn_reflns_limit_l_max 24
_diffrn_reflns_limit_l_min -24
_diffrn_reflns_number 9075
_diffrn_reflns_theta_full 25.00
_diffrn_reflns_theta_max 25.00
_diffrn_reflns_theta_min 0.99
_diffrn_standards_number 0
_exptl_absorpt_coefficient_mu 0.080
_exptl_absorpt_correction_type none
_exptl_crystal_colour Colourless
_exptl_crystal_density_diffrn 1.226
_exptl_crystal_density_method 'not measured'
_exptl_crystal_description needle
_exptl_crystal_F_000 380
_exptl_crystal_size_max 0.19
_exptl_crystal_size_mid 0.11
_exptl_crystal_size_min 0.09
_refine_diff_density_max 0.309
_refine_diff_density_min -0.178
_refine_ls_extinction_method none
_refine_ls_goodness_of_fit_ref 1.228
_refine_ls_hydrogen_treatment constr
_refine_ls_matrix_type full
_refine_ls_number_parameters 238
_refine_ls_number_reflns 1823
_refine_ls_number_restraints 1
_refine_ls_restrained_S_all 1.227
_refine_ls_R_factor_all 0.0662
_refine_ls_R_factor_gt 0.0591
_refine_ls_shift/su_max 0.000
_refine_ls_shift/su_mean 0.000
_refine_ls_structure_factor_coef Fsqd
_refine_ls_weighting_details 'calc w = 1/[\s^2^(Fo^2^)+(0.1021P)^2^+0.0266P] where P = (Fo^2^+2Fc^2^)/3'
_refine_ls_weighting_scheme calc
_refine_ls_wR_factor_gt 0.1478
_refine_ls_wR_factor_ref 0.1603
_reflns_number_gt 1650
_reflns_number_total 1823
_reflns_threshold_expression I>2s(I)
_cod_data_source_file hg2004.cif
_cod_data_source_block I
_cod_original_sg_symbol_H-M 'P2 1'
_cod_database_code 2208338

loop_
_symmetry_equiv_pos_as_xyz
'x, y, z'
'-x, y+1/2, -z'

loop_
_atom_site_type_symbol
_atom_site_label
_atom_site_fract_x
_atom_site_fract_y
_atom_site_fract_z
_atom_site_U_iso_or_equiv
_atom_site_adp_type
_atom_site_calc_flag
_atom_site_refinement_flags
_atom_site_occupancy
C C1 0.8008(7) 1.1165(5) 0.37185(19) 0.0561(10) Uani d . 1
H H1A 0.8734 1.2178 0.3556 0.067 Uiso calc R 1
H H1B 0.6540 1.1094 0.3487 0.067 Uiso calc R 1
C C2 0.7792(8) 1.1418(6) 0.4450(2) 0.0673(12) Uani d . 1
H H2A 0.9228 1.1707 0.4672 0.081 Uiso calc R 1
H H2B 0.6804 1.2386 0.4507 0.081 Uiso calc R 1
C C3 0.6933(6) 0.9832(6) 0.47488(17) 0.0567(10) Uani d . 1
C C4 0.7319(6) 0.8175(6) 0.44480(17) 0.0548(10) Uani d . 1
H H4 0.6730 0.7179 0.4621 0.066 Uiso calc R 1
C C5 0.8484(6) 0.7992(5) 0.39307(15) 0.0478(9) Uani d . 1
C C6 0.9155(10) 0.6211(6) 0.37250(19) 0.0674(12) Uani d . 1
H H6A 0.8354 0.5341 0.3949 0.081 Uiso calc R 1
H H6B 1.0720 0.6047 0.3853 0.081 Uiso calc R 1
C C7 0.8696(9) 0.5945(5) 0.2993(2) 0.0622(11) Uani d . 1
H H7A 0.7112 0.5937 0.2874 0.075 Uiso calc R 1
H H7B 0.9277 0.4824 0.2876 0.075 Uiso calc R 1
C C8 0.9750(6) 0.7386(4) 0.26113(16) 0.0426(8) Uani d . 1
H H8 1.1355 0.7340 0.2719 0.051 Uiso calc R 1
C C9 0.8926(6) 0.9172(4) 0.28192(16) 0.0406(8) Uani d . 1
H H9 0.7320 0.9162 0.2711 0.049 Uiso calc R 1
C C10 0.9316(6) 0.9522(5) 0.35668(17) 0.0448(8) Uani d . 1
C C11 0.9804(8) 1.0629(5) 0.24105(18) 0.0563(10) Uani d . 1
H H11A 0.9173 1.1731 0.2529 0.068 Uiso calc R 1
H H11B 1.1395 1.0706 0.2506 0.068 Uiso calc R 1
C C12 0.9245(8) 1.0322(5) 0.16844(19) 0.0559(10) Uani d . 1
H H12A 0.9847 1.1268 0.1445 0.067 Uiso calc R 1
H H12B 0.7652 1.0333 0.1585 0.067 Uiso calc R 1
C C13 1.0159(6) 0.8584(5) 0.14572(16) 0.0466(9) Uani d . 1
C C14 0.9244(6) 0.7108(4) 0.18706(17) 0.0423(8) Uani d . 1
H H14 0.7632 0.7166 0.1783 0.051 Uiso calc R 1
C C15 0.9903(7) 0.5265(5) 0.16560(19) 0.0508(9) Uani d . 1
H H15A 0.8821 0.4441 0.1787 0.061 Uiso calc R 1
H H15B 0.9819 0.5243 0.1184 0.061 Uiso calc R 1
C C16 1.2090(8) 0.4668(6) 0.1914(2) 0.0608(10) Uani d . 1
N N17 1.3790(8) 0.4163(6) 0.2108(2) 0.0865(13) Uani d . 1
C C18 1.2701(6) 0.8622(7) 0.1507(2) 0.0638(11) Uani d . 1
H H18A 1.3228 0.7613 0.1295 0.096 Uiso calc R 1
H H18B 1.3282 0.8621 0.1958 0.096 Uiso calc R 1
H H18C 1.3180 0.9656 0.1300 0.096 Uiso calc R 1
C C19 1.1784(7) 0.9778(9) 0.3788(2) 0.0742(14) Uani d . 1
H H19A 1.2000 0.9821 0.4256 0.111 Uiso calc R 1
H H19B 1.2283 1.0849 0.3612 0.111 Uiso calc R 1
H H19C 1.2611 0.8822 0.3635 0.111 Uiso calc R 1
O O20 0.6028(6) 0.9903(6) 0.52521(15) 0.0819(10) Uani d . 1
O O21 0.7221(4) 0.8721(4) 0.05448(11) 0.0596(8) Uani d . 1
C C22 0.9343(6) 0.8317(5) 0.07522(16) 0.0466(8) Uani d . 1
N N23 1.0350(6) 0.7708(7) 0.02923(16) 0.0706(11) Uani d . 1
N N24 0.8815(7) 0.7723(6) -0.02733(15) 0.0706(11) Uani d . 1
C C25 0.7051(7) 0.8309(6) -0.00959(17) 0.0592(10) Uani d . 1
C C26 0.4919(9) 0.8638(11) -0.0487(2) 0.095(2) Uani d . 1
H H26A 0.4956 0.8150 -0.0915 0.142 Uiso calc R 1
H H26B 0.4668 0.9871 -0.0522 0.142 Uiso calc R 1
H H26C 0.3747 0.8106 -0.0278 0.142 Uiso calc R 1

loop_
_atom_site_aniso_label
_atom_site_aniso_U_11
_atom_site_aniso_U_22
_atom_site_aniso_U_33
_atom_site_aniso_U_12
_atom_site_aniso_U_13
_atom_site_aniso_U_23
C1 0.074(3) 0.043(2) 0.054(2) -0.0044(19) 0.0208(19) -0.0020(18)
C2 0.085(3) 0.060(3) 0.061(2) -0.004(2) 0.025(2) -0.018(2)
C3 0.055(2) 0.075(3) 0.0397(18) 0.006(2) 0.0074(16) -0.003(2)
C4 0.064(2) 0.060(2) 0.0416(18) -0.0034(19) 0.0088(16) 0.0066(18)
C5 0.054(2) 0.053(2) 0.0346(16) 0.0027(17) -0.0006(14) 0.0016(16)
C6 0.113(4) 0.050(2) 0.042(2) 0.010(2) 0.021(2) 0.0092(19)
C7 0.102(3) 0.036(2) 0.051(2) -0.003(2) 0.020(2) -0.0003(17)
C8 0.0510(19) 0.0365(18) 0.0405(17) -0.0020(14) 0.0061(14) -0.0032(15)
C9 0.0465(18) 0.0348(18) 0.0409(18) -0.0039(14) 0.0070(14) 0.0018(14)
C10 0.0495(19) 0.047(2) 0.0384(18) -0.0036(15) 0.0060(14) -0.0034(15)
C11 0.086(3) 0.0362(19) 0.050(2) -0.0118(18) 0.0216(19) -0.0050(16)
C12 0.085(3) 0.0357(19) 0.050(2) -0.0062(19) 0.0231(19) 0.0051(17)
C13 0.055(2) 0.042(2) 0.0445(18) -0.0049(16) 0.0125(15) -0.0012(15)
C14 0.0404(18) 0.0390(18) 0.048(2) -0.0006(14) 0.0080(14) -0.0045(15)
C15 0.067(2) 0.0405(19) 0.0453(19) -0.0060(17) 0.0097(16) -0.0090(16)
C16 0.075(3) 0.050(2) 0.058(2) 0.005(2) 0.012(2) -0.0146(19)
N17 0.077(3) 0.080(3) 0.099(3) 0.020(2) -0.004(2) -0.018(3)
C18 0.054(2) 0.071(3) 0.068(2) -0.018(2) 0.0166(18) -0.004(2)
C19 0.052(2) 0.114(4) 0.056(2) -0.015(3) 0.0027(17) -0.016(3)
O20 0.097(2) 0.095(3) 0.0592(18) 0.006(2) 0.0358(15) -0.0064(18)
O21 0.0576(16) 0.082(2) 0.0416(13) 0.0019(14) 0.0165(11) -0.0036(13)
C22 0.054(2) 0.045(2) 0.0438(17) -0.0029(16) 0.0183(15) 0.0019(16)
N23 0.072(2) 0.095(3) 0.0470(18) 0.014(2) 0.0178(16) -0.008(2)
N24 0.081(2) 0.092(3) 0.0412(17) 0.010(2) 0.0188(16) -0.0081(19)
C25 0.070(2) 0.072(3) 0.0379(17) -0.009(2) 0.0151(17) 0.0050(19)
C26 0.083(3) 0.147(6) 0.054(2) -0.003(4) 0.010(2) -0.002(3)

loop_
_atom_type_symbol
_atom_type_description
_atom_type_scat_dispersion_real
_atom_type_scat_dispersion_imag
_atom_type_scat_source
C C 0.0033 0.0000 'International Tables Vol C Tables 4.2.6.8 and 6.1.1.4'
H H 0.0000 0.0000 'International Tables Vol C Tables 4.2.6.8 and 6.1.1.4'
N N 0.0061 0.0000 'International Tables Vol C Tables 4.2.6.8 and 6.1.1.4'
O O 0.0106 0.0000 'International Tables Vol C Tables 4.2.6.8 and 6.1.1.4'

loop_
_geom_angle_atom_site_label_1
_geom_angle_atom_site_label_2
_geom_angle_atom_site_label_3
_geom_angle
C2 C1 C10 113.5(4)
C2 C1 H1A 108.9
C10 C1 H1A 108.9
C2 C1 H1B 108.9
C10 C1 H1B 108.9
H1A C1 H1B 107.7
C3 C2 C1 111.8(3)
C3 C2 H2A 109.2
C1 C2 H2A 109.2
C3 C2 H2B 109.2
C1 C2 H2B 109.2
H2A C2 H2B 107.9
O20 C3 C4 120.7(4)
O20 C3 C2 121.5(4)
C4 C3 C2 117.7(3)
C5 C4 C3 123.6(4)
C5 C4 H4 118.2
C3 C4 H4 118.2
C4 C5 C6 119.9(4)
C4 C5 C10 122.9(4)
C6 C5 C10 117.0(3)
C5 C6 C7 112.0(3)
C5 C6 H6A 109.2
C7 C6 H6A 109.2
C5 C6 H6B 109.2
C7 C6 H6B 109.2
H6A C6 H6B 107.9
C6 C7 C8 111.6(4)
C6 C7 H7A 109.3
C8 C7 H7A 109.3
C6 C7 H7B 109.3
C8 C7 H7B 109.3
H7A C7 H7B 108.0
C9 C8 C7 109.6(3)
C9 C8 C14 111.2(3)
C7 C8 C14 110.9(3)
C9 C8 H8 108.4
C7 C8 H8 108.4
C14 C8 H8 108.4
C11 C9 C8 110.9(3)
C11 C9 C10 113.1(3)
C8 C9 C10 114.1(3)
C11 C9 H9 106.0
C8 C9 H9 106.0
C10 C9 H9 106.0
C5 C10 C19 108.5(3)
C5 C10 C1 109.3(3)
C19 C10 C1 110.2(4)
C5 C10 C9 109.4(3)
C19 C10 C9 111.2(3)
C1 C10 C9 108.2(3)
C12 C11 C9 111.9(3)
C12 C11 H11A 109.2
C9 C11 H11A 109.2
C12 C11 H11B 109.2
C9 C11 H11B 109.2
H11A C11 H11B 107.9
C11 C12 C13 112.5(3)
C11 C12 H12A 109.1
C13 C12 H12A 109.1
C11 C12 H12B 109.1
C13 C12 H12B 109.1
H12A C12 H12B 107.8
C22 C13 C12 108.6(3)
C22 C13 C18 107.4(3)
C12 C13 C18 110.8(3)
C22 C13 C14 109.2(3)
C12 C13 C14 107.7(3)
C18 C13 C14 113.0(3)
C8 C14 C15 112.2(3)
C8 C14 C13 113.3(3)
C15 C14 C13 113.1(3)
C8 C14 H14 105.8
C15 C14 H14 105.8
C13 C14 H14 105.8
C16 C15 C14 115.9(3)
C16 C15 H15A 108.3
C14 C15 H15A 108.3
C16 C15 H15B 108.3
C14 C15 H15B 108.3
H15A C15 H15B 107.4
N17 C16 C15 178.4(5)
C13 C18 H18A 109.5
C13 C18 H18B 109.5
H18A C18 H18B 109.5
C13 C18 H18C 109.5
H18A C18 H18C 109.5
H18B C18 H18C 109.5
C10 C19 H19A 109.5
C10 C19 H19B 109.5
H19A C19 H19B 109.5
C10 C19 H19C 109.5
H19A C19 H19C 109.5
H19B C19 H19C 109.5
C25 O21 C22 103.4(3)
N23 C22 O21 111.4(3)
N23 C22 C13 129.5(3)
O21 C22 C13 119.1(3)
C22 N23 N24 106.5(3)
C25 N24 N23 106.0(3)
N24 C25 O21 112.7(4)
N24 C25 C26 129.3(4)
O21 C25 C26 118.0(4)
C25 C26 H26A 109.5
C25 C26 H26B 109.5
H26A C26 H26B 109.5
C25 C26 H26C 109.5
H26A C26 H26C 109.5
H26B C26 H26C 109.5

loop_
_geom_bond_atom_site_label_1
_geom_bond_atom_site_label_2
_geom_bond_distance
C1 C2 1.539(6)
C1 C10 1.539(6)
C1 H1A 0.9700
C1 H1B 0.9700
C2 C3 1.483(6)
C2 H2A 0.9700
C2 H2B 0.9700
C3 O20 1.224(5)
C3 C4 1.444(6)
C4 C5 1.346(5)
C4 H4 0.9300
C5 C6 1.500(6)
C5 C10 1.508(5)
C6 C7 1.520(6)
C6 H6A 0.9700
C6 H6B 0.9700
C7 C8 1.535(5)
C7 H7A 0.9700
C7 H7B 0.9700
C8 C9 1.534(5)
C8 C14 1.542(5)
C8 H8 0.9800
C9 C11 1.529(5)
C9 C10 1.559(5)
C9 H9 0.9800
C10 C19 1.537(6)
C11 C12 1.519(5)
C11 H11A 0.9700
C11 H11B 0.9700
C12 C13 1.536(5)
C12 H12A 0.9700
C12 H12B 0.9700
C13 C22 1.502(5)
C13 C18 1.540(5)
C13 C14 1.554(5)
C14 C15 1.546(5)
C14 H14 0.9800
C15 C16 1.456(7)
C15 H15A 0.9700
C15 H15B 0.9700
C16 N17 1.139(6)
C18 H18A 0.9600
C18 H18B 0.9600
C18 H18C 0.9600
C19 H19A 0.9600
C19 H19B 0.9600
C19 H19C 0.9600
O21 C25 1.352(5)
O21 C22 1.354(5)
C22 N23 1.269(5)
N23 N24 1.418(5)
N24 C25 1.251(6)
C25 C26 1.478(7)
C26 H26A 0.9600
C26 H26B 0.9600
C26 H26C 0.9600

loop_
_geom_hbond_atom_site_label_D
_geom_hbond_atom_site_label_H
_geom_hbond_atom_site_label_A
_geom_hbond_site_symmetry_A
_geom_hbond_distance_DH
_geom_hbond_distance_HA
_geom_hbond_distance_DA
_geom_hbond_angle_DHA
_geom_hbond_publ_flag
C4 H4 O20 2_646 0.93 2.45 3.329(5) 157 yes
C26 H26C N23 1_455 0.96 2.50 3.423(7) 162 yes

loop_
_geom_torsion_atom_site_label_1
_geom_torsion_atom_site_label_2
_geom_torsion_atom_site_label_3
_geom_torsion_atom_site_label_4
_geom_torsion
C10 C1 C2 C3 -51.9(5)
C1 C2 C3 O20 -157.6(4)
C1 C2 C3 C4 26.1(5)
O20 C3 C4 C5 -173.6(4)
C2 C3 C4 C5 2.8(6)
C3 C4 C5 C6 168.9(4)
C3 C4 C5 C10 -6.5(6)
C4 C5 C6 C7 133.7(4)
C10 C5 C6 C7 -50.7(5)
C5 C6 C7 C8 53.7(5)
C6 C7 C8 C9 -56.2(4)
C6 C7 C8 C14 -179.3(3)
C7 C8 C9 C11 -175.6(4)
C14 C8 C9 C11 -52.7(4)
C7 C8 C9 C10 55.3(4)
C14 C8 C9 C10 178.2(3)
C4 C5 C10 C19 101.3(4)
C6 C5 C10 C19 -74.2(4)
C4 C5 C10 C1 -18.9(5)
C6 C5 C10 C1 165.6(4)
C4 C5 C10 C9 -137.2(4)
C6 C5 C10 C9 47.3(4)
C2 C1 C10 C5 47.3(4)
C2 C1 C10 C19 -71.9(4)
C2 C1 C10 C9 166.3(3)
C11 C9 C10 C5 -177.8(3)
C8 C9 C10 C5 -49.7(4)
C11 C9 C10 C19 -57.8(5)
C8 C9 C10 C19 70.2(4)
C11 C9 C10 C1 63.3(4)
C8 C9 C10 C1 -168.7(3)
C8 C9 C11 C12 54.7(4)
C10 C9 C11 C12 -175.6(3)
C9 C11 C12 C13 -58.1(5)
C11 C12 C13 C22 174.6(3)
C11 C12 C13 C18 -67.7(4)
C11 C12 C13 C14 56.4(4)
C9 C8 C14 C15 -175.8(3)
C7 C8 C14 C15 -53.6(4)
C9 C8 C14 C13 54.6(4)
C7 C8 C14 C13 176.8(3)
C22 C13 C14 C8 -172.9(3)
C12 C13 C14 C8 -55.1(4)
C18 C13 C14 C8 67.6(4)
C22 C13 C14 C15 58.0(4)
C12 C13 C14 C15 175.8(3)
C18 C13 C14 C15 -61.5(4)
C8 C14 C15 C16 -47.1(4)
C13 C14 C15 C16 82.6(4)
C14 C15 C16 N17 18E1(10)
C25 O21 C22 N23 -0.7(5)
C25 O21 C22 C13 -179.3(3)
C12 C13 C22 N23 140.2(5)
C18 C13 C22 N23 20.3(6)
C14 C13 C22 N23 -102.6(5)
C12 C13 C22 O21 -41.5(4)
C18 C13 C22 O21 -161.4(4)
C14 C13 C22 O21 75.8(4)
O21 C22 N23 N24 1.0(5)
C13 C22 N23 N24 179.4(4)
C22 N23 N24 C25 -0.9(5)
N23 N24 C25 O21 0.5(5)
N23 N24 C25 C26 178.7(6)
C22 O21 C25 N24 0.0(5)
C22 O21 C25 C26 -178.4(5)

loop_
_cod_related_entry_id
_cod_related_entry_database
_cod_related_entry_code
1 ChemSpider 343914
